data_4505176
loop_
_publ_author_name
'Faller, J. W.'
'Sarantopoulos, Nikos'

_publ_section_title
;
 Crystallization-Induced Asymmetric Transformations in Crotyl Molybdenum
 Complexes&#x2020;
;
_journal_issue 6
_journal_name_full 'Crystal Growth &amp; Design'
_journal_page_first 2356
_journal_paper_doi 10.1021/cg050152b
_journal_volume 5
_journal_year 2005
_chemical_absolute_configuration
;
(S)-crotyl;(A)-molybdenum (S,S-Chiraphos)
;
_chemical_formula_moiety 'C34 H35 Cl Mo O2 P2, C H2 Cl2'
_chemical_formula_sum 'C35 H37 Cl3 Mo O2 P2'
_chemical_formula_weight 753.92
_space_group_IT_number 4
_symmetry_cell_setting monoclinic
_symmetry_Int_Tables_number 4
_symmetry_space_group_name_Hall 'P 2yb'
_symmetry_space_group_name_H-M 'P 1 21 1'
_cell_angle_alpha 90
_cell_angle_beta 107.278(2)
_cell_angle_gamma 90
_cell_formula_units_Z 2
_cell_length_a 9.8187(6)
_cell_length_b 16.4878(7)
_cell_length_c 11.0874(7)
_cell_measurement_reflns_used 7027
_cell_measurement_temperature 183.2
_cell_measurement_theta_max 27.5
_cell_measurement_theta_min 1.0
_cell_volume 1713.93(17)
_computing_cell_refinement Denzo-SMN
_computing_data_collection 'Nonius Collect'
_computing_data_reduction Denzo-SMN
_computing_publication_material 'teXsan for Windows v. 1.06 (MSC 1999)'
_computing_structure_refinement 'teXsan for Windows v. 1.06 (MSC 1999)'
_computing_structure_solution
;
SIR92 (Altomare, et. al. 1994)
;
_diffrn_ambient_temperature 183.2
_diffrn_measurement_device 'Nonius Kappa CCD'
_diffrn_measurement_method \w
_diffrn_orient_matrix_UB_11 0.00000
_diffrn_orient_matrix_UB_12 0.00000
_diffrn_orient_matrix_UB_13 0.00000
_diffrn_orient_matrix_UB_21 0.00000
_diffrn_orient_matrix_UB_22 0.00000
_diffrn_orient_matrix_UB_23 0.00000
_diffrn_orient_matrix_UB_31 0.00000
_diffrn_orient_matrix_UB_32 0.00000
_diffrn_orient_matrix_UB_33 0.00000
_diffrn_radiation_detector CCD
_diffrn_radiation_monochromator graphite
_diffrn_radiation_source 'X-ray tube'
_diffrn_radiation_type 'Mo K\a'
_diffrn_radiation_wavelength 0.7107
_diffrn_reflns_av_R_equivalents 0.05213
_diffrn_reflns_av_sigmaI/netI 0.122
_diffrn_reflns_limit_h_max 12
_diffrn_reflns_limit_h_min -12
_diffrn_reflns_limit_k_max 21
_diffrn_reflns_limit_k_min -18
_diffrn_reflns_limit_l_max 14
_diffrn_reflns_limit_l_min -13
_diffrn_reflns_number 10147
_diffrn_reflns_reduction_process 'Lp corrections applied'
_diffrn_reflns_theta_max 27.52
_diffrn_reflns_theta_min 1.24
_diffrn_standards_decay_% 0.00
_diffrn_standards_interval_count 0
_diffrn_standards_number 0
_exptl_absorpt_coefficient_mu 0.739
_exptl_absorpt_correction_T_max 0.953
_exptl_absorpt_correction_T_min 0.862
_exptl_absorpt_correction_type multi-scan
_exptl_absorpt_process_details
;
 multi-scan from symmetry-related measurements (Blessing 1995)
SORTAV  R.H Blessing,  Acta Cryst., A51, 33-37 (1995),
        J. Appl. Cryst., 30, 421-426 (1997).
;
_exptl_crystal_colour orange
_exptl_crystal_density_diffrn 1.461
_exptl_crystal_density_meas ?
_exptl_crystal_description prism
_exptl_crystal_F_000 772.00
_exptl_crystal_size_max 0.15
_exptl_crystal_size_mid 0.11
_exptl_crystal_size_min 0.09
_refine_diff_density_max 0.59
_refine_diff_density_min -0.66
_refine_ls_abs_structure_details
;
reference to (S,S)-chiraphos
inversion of coordinates(R =4.36,Rw= 4.69 compared to R =4.23, Rw= 4.50)
;
_refine_ls_extinction_method none
_refine_ls_goodness_of_fit_all 1.312
_refine_ls_goodness_of_fit_ref 1.140
_refine_ls_hydrogen_treatment noref
_refine_ls_matrix_type full
_refine_ls_number_constraints 0
_refine_ls_number_parameters 387
_refine_ls_number_reflns 4450
_refine_ls_number_restraints 0
_refine_ls_R_factor_all 0.0720
_refine_ls_R_factor_gt 0.0440
_refine_ls_shift/su_max 0.0000
_refine_ls_shift/su_mean 0.0004
_refine_ls_structure_factor_coef F
_refine_ls_weighting_details 'w = 1/[\s^2^(Fo) + 0.00002|Fo|^2^]'
_refine_ls_weighting_scheme sigma
_refine_ls_wR_factor_all 0.0670
_refine_ls_wR_factor_ref 0.0490
_reflns_number_gt 4450
_reflns_number_total 6245
_reflns_threshold_expression I>3.00\s(I)
_cod_data_source_file cg050152bsi20050414_032004.cif
_cod_data_source_block '_2137crotylMo(chiraphos)(C'
_cod_depositor_comments
;
The following automatic conversions were performed:

'_exptl_crystal_density_meas' value 'not measured' was changed to '?'
- the value is perceived as not measured.

Automatic conversion script
Id: cif_fix_values 3008 2015-01-20 13:52:24Z robertas 
;
_cod_original_cell_volume 1713.9(2)
_cod_original_sg_symbol_H-M 'P 21       '
_cod_original_formula_sum 'C35 H37 Cl3 Mo O2 P2 '
_cod_database_code 4505176

loop_
_symmetry_equiv_pos_as_xyz
'   +x,   +y,   +z'
'   -x,1/2+y,   -z'

loop_
_atom_site_label
_atom_site_fract_x
_atom_site_fract_y
_atom_site_fract_z
_atom_site_U_iso_or_equiv
_atom_site_occupancy
_atom_site_adp_type
_atom_site_calc_flag
Mo(1) 0.97315(5) 0.5000 0.71249(4) 0.02017(13) 1.000 Uani d
Cl(1) 0.8978(2) 0.41423(10) 0.8722(2) 0.0313(5) 1.000 Uani d
Cl(2) 0.7741(3) 0.2783(2) 0.2193(3) 0.0898(10) 1.000 Uani d
Cl(3) 0.5590(4) 0.3644(3) 0.0265(3) 0.159(2) 1.000 Uani d
P(1) 0.7025(2) 0.49241(13) 0.59297(13) 0.0215(4) 1.000 Uani d
P(2) 0.8642(2) 0.60488(11) 0.8224(2) 0.0225(5) 1.000 Uani d
O(1) 1.0889(5) 0.6344(3) 0.5729(5) 0.045(2) 1.000 Uani d
O(2) 1.2784(5) 0.5341(3) 0.8985(5) 0.053(2) 1.000 Uani d
C(1) 0.9892(8) 0.4464(4) 0.5233(7) 0.036(2) 1.000 Uani d
C(2) 1.0077(8) 0.3850(4) 0.6138(7) 0.036(2) 1.000 Uani d
C(3) 1.1345(7) 0.3865(4) 0.7135(7) 0.036(2) 1.000 Uani d
C(4) 1.1719(9) 0.3245(5) 0.8161(8) 0.058(3) 1.000 Uani d
C(5) 1.0404(8) 0.5842(4) 0.6244(7) 0.031(2) 1.000 Uani d
C(6) 1.1652(8) 0.5210(4) 0.8331(6) 0.031(2) 1.000 Uani d
C(7) 0.5984(6) 0.5641(3) 0.6639(6) 0.021(2) 1.000 Uani d
C(8) 0.6741(6) 0.5788(3) 0.8061(5) 0.020(2) 1.000 Uani d
C(9) 0.4402(7) 0.5451(4) 0.6368(6) 0.030(2) 1.000 Uani d
C(10) 0.5973(7) 0.6438(4) 0.8626(6) 0.032(2) 1.000 Uani d
C(11) 0.6304(6) 0.3913(3) 0.5914(6) 0.022(2) 1.000 Uani d
C(12) 0.5766(7) 0.3627(3) 0.6874(6) 0.028(2) 1.000 Uani d
C(13) 0.5324(7) 0.2825(4) 0.6865(6) 0.028(2) 1.000 Uani d
C(14) 0.5444(7) 0.2296(4) 0.5956(7) 0.036(2) 1.000 Uani d
C(15) 0.5982(7) 0.2575(4) 0.4985(7) 0.038(2) 1.000 Uani d
C(16) 0.6419(7) 0.3368(4) 0.4994(6) 0.032(2) 1.000 Uani d
C(17) 0.6335(6) 0.5209(3) 0.4255(5) 0.022(2) 1.000 Uani d
C(18) 0.5021(6) 0.4938(5) 0.3483(6) 0.032(2) 1.000 Uani d
C(19) 0.4493(7) 0.5211(4) 0.2251(6) 0.034(2) 1.000 Uani d
C(20) 0.5211(7) 0.5761(4) 0.1764(6) 0.034(2) 1.000 Uani d
C(21) 0.6538(7) 0.6032(4) 0.2498(6) 0.029(2) 1.000 Uani d
C(22) 0.7094(7) 0.5759(4) 0.3746(6) 0.025(2) 1.000 Uani d
C(23) 0.8533(6) 0.7115(4) 0.7748(6) 0.021(2) 1.000 Uani d
C(24) 0.8220(6) 0.7305(4) 0.6465(6) 0.026(2) 1.000 Uani d
C(25) 0.8060(7) 0.8101(4) 0.6054(7) 0.034(2) 1.000 Uani d
C(26) 0.8200(7) 0.8723(4) 0.6913(7) 0.033(2) 1.000 Uani d
C(27) 0.8525(8) 0.8548(4) 0.8167(8) 0.033(2) 1.000 Uani d
C(28) 0.8668(7) 0.7757(4) 0.8585(6) 0.031(2) 1.000 Uani d
C(29) 0.9554(7) 0.6101(4) 0.9911(6) 0.026(2) 1.000 Uani d
C(30) 1.0813(7) 0.6531(4) 1.0301(6) 0.036(2) 1.000 Uani d
C(31) 1.1577(9) 0.6587(6) 1.1584(8) 0.046(3) 1.000 Uani d
C(32) 1.1109(8) 0.6191(5) 1.2477(7) 0.043(2) 1.000 Uani d
C(33) 0.9875(8) 0.5755(5) 1.2085(6) 0.042(2) 1.000 Uani d
C(34) 0.9092(7) 0.5698(4) 1.0811(6) 0.030(2) 1.000 Uani d
C(35) 0.7316(12) 0.3581(8) 0.1137(13) 0.139(6) 1.000 Uani d
H(1) 1.0610 0.4864 0.5315 0.043 1.000 Uiso c
H(2) 0.9049 0.4481 0.4537 0.043 1.000 Uiso c
H(3) 0.9375 0.3443 0.6079 0.044 1.000 Uiso c
H(4) 1.2003 0.4293 0.7159 0.043 1.000 Uiso c
H(5) 1.1569 0.3465 0.8904 0.070 1.000 Uiso c
H(6) 1.1134 0.2780 0.7903 0.070 1.000 Uiso c
H(7) 1.2692 0.3096 0.8331 0.070 1.000 Uiso c
H(8) 0.6017 0.6148 0.6242 0.025 1.000 Uiso c
H(9) 0.6731 0.5293 0.8497 0.023 1.000 Uiso c
H(10) 0.4169 0.5432 0.7140 0.036 1.000 Uiso c
H(11) 0.3853 0.5861 0.5840 0.036 1.000 Uiso c
H(12) 0.4198 0.4941 0.5955 0.036 1.000 Uiso c
H(13) 0.6122 0.6329 0.9497 0.039 1.000 Uiso c
H(14) 0.6345 0.6959 0.8534 0.039 1.000 Uiso c
H(15) 0.4980 0.6427 0.8195 0.039 1.000 Uiso c
H(16) 0.5704 0.3982 0.7531 0.034 1.000 Uiso c
H(17) 0.4932 0.2642 0.7504 0.034 1.000 Uiso c
H(18) 0.5167 0.1745 0.5976 0.043 1.000 Uiso c
H(19) 0.6042 0.2218 0.4330 0.045 1.000 Uiso c
H(20) 0.6811 0.3549 0.4354 0.038 1.000 Uiso c
H(21) 0.4482 0.4562 0.3805 0.038 1.000 Uiso c
H(22) 0.3606 0.5009 0.1734 0.041 1.000 Uiso c
H(23) 0.4812 0.5959 0.0928 0.041 1.000 Uiso c
H(24) 0.7067 0.6402 0.2156 0.035 1.000 Uiso c
H(25) 0.7996 0.5951 0.4250 0.030 1.000 Uiso c
H(26) 0.8117 0.6880 0.5866 0.031 1.000 Uiso c
H(27) 0.7852 0.8219 0.5179 0.041 1.000 Uiso c
H(28) 0.8071 0.9270 0.6632 0.040 1.000 Uiso c
H(29) 0.8654 0.8977 0.8762 0.040 1.000 Uiso c
H(30) 0.8862 0.7650 0.9461 0.037 1.000 Uiso c
H(31) 1.1167 0.6792 0.9692 0.044 1.000 Uiso c
H(32) 1.2425 0.6901 1.1839 0.055 1.000 Uiso c
H(33) 1.1633 0.6221 1.3347 0.051 1.000 Uiso c
H(34) 0.9539 0.5482 1.2695 0.050 1.000 Uiso c
H(35) 0.8244 0.5384 1.0563 0.036 1.000 Uiso c
H(36) 0.7560 0.4070 0.1602 0.167 1.000 Uiso c
H(37) 0.7874 0.3528 0.0573 0.167 1.000 Uiso c

loop_
_atom_site_aniso_label
_atom_site_aniso_U_11
_atom_site_aniso_U_22
_atom_site_aniso_U_33
_atom_site_aniso_U_12
_atom_site_aniso_U_13
_atom_site_aniso_U_23
Mo(1) 0.0197(3) 0.0231(2) 0.0182(3) 0.0022(4) 0.0064(2) -0.0006(3)
Cl(1) 0.0353(10) 0.0319(10) 0.0277(10) 0.0049(8) 0.0110(8) 0.0074(8)
Cl(2) 0.093(2) 0.105(2) 0.090(2) 0.035(2) 0.057(2) 0.030(2)
Cl(3) 0.117(3) 0.286(5) 0.083(3) 0.085(3) 0.042(2) 0.037(3)
P(1) 0.0238(8) 0.0220(9) 0.0197(8) 0.0005(10) 0.0082(6) 0.0001(9)
P(2) 0.0248(10) 0.0255(9) 0.0186(10) 0.0016(8) 0.0085(8) 0.0008(8)
O(1) 0.044(3) 0.049(3) 0.050(4) 0.000(3) 0.027(3) 0.012(3)
O(2) 0.030(3) 0.075(4) 0.047(3) 0.001(3) 0.003(3) -0.010(3)
C(1) 0.043(5) 0.035(4) 0.027(4) 0.008(3) 0.009(4) -0.011(3)
C(2) 0.030(4) 0.039(4) 0.042(5) 0.006(4) 0.014(4) -0.020(4)
C(3) 0.041(4) 0.027(4) 0.041(5) -0.002(4) 0.016(4) 0.000(4)
C(4) 0.058(6) 0.055(5) 0.066(6) 0.036(4) 0.025(5) 0.016(4)
C(5) 0.033(4) 0.036(5) 0.029(4) 0.009(4) 0.013(4) -0.003(4)
C(6) 0.036(4) 0.032(5) 0.031(4) 0.003(3) 0.019(3) 0.001(3)
C(7) 0.026(4) 0.020(3) 0.018(4) -0.003(3) 0.009(3) 0.003(3)
C(8) 0.027(4) 0.016(3) 0.017(3) -0.001(3) 0.008(3) -0.001(3)
C(9) 0.030(4) 0.028(4) 0.034(4) 0.006(3) 0.012(3) -0.003(3)
C(10) 0.024(4) 0.045(4) 0.030(4) 0.009(3) 0.012(3) -0.003(3)
C(11) 0.021(3) 0.026(3) 0.018(3) -0.001(3) 0.003(3) 0.004(3)
C(12) 0.040(4) 0.019(4) 0.022(4) -0.000(3) 0.005(3) 0.001(3)
C(13) 0.032(4) 0.029(4) 0.023(4) -0.003(3) 0.006(3) 0.011(3)
C(14) 0.031(4) 0.025(4) 0.045(5) -0.010(3) -0.000(4) -0.004(4)
C(15) 0.044(5) 0.029(4) 0.036(5) -0.005(3) 0.005(4) -0.007(3)
C(16) 0.035(4) 0.030(4) 0.029(4) -0.011(3) 0.008(3) -0.006(3)
C(17) 0.027(3) 0.016(4) 0.019(3) 0.007(3) 0.003(3) -0.003(2)
C(18) 0.026(3) 0.035(4) 0.034(4) -0.007(5) 0.008(3) 0.006(5)
C(19) 0.030(4) 0.034(5) 0.032(4) -0.010(3) -0.002(3) -0.005(3)
C(20) 0.033(4) 0.049(4) 0.019(4) 0.006(4) 0.003(3) 0.001(3)
C(21) 0.035(4) 0.025(3) 0.032(4) 0.001(3) 0.018(3) -0.003(3)
C(22) 0.028(4) 0.024(3) 0.021(4) 0.006(3) 0.004(3) -0.006(3)
C(23) 0.018(3) 0.029(3) 0.018(3) 0.000(3) 0.008(3) -0.005(3)
C(24) 0.024(4) 0.023(3) 0.031(4) 0.001(3) 0.009(3) 0.001(3)
C(25) 0.031(4) 0.048(4) 0.025(4) -0.007(3) 0.010(3) 0.009(4)
C(26) 0.026(4) 0.028(4) 0.046(5) 0.004(3) 0.012(4) 0.001(4)
C(27) 0.033(5) 0.029(4) 0.034(5) 0.003(4) 0.004(4) -0.010(4)
C(28) 0.046(5) 0.028(4) 0.024(4) 0.010(3) 0.017(4) -0.001(3)
C(29) 0.028(4) 0.029(3) 0.019(4) 0.005(3) 0.006(3) -0.000(3)
C(30) 0.029(4) 0.053(4) 0.020(4) -0.005(4) -0.003(3) 0.009(3)
C(31) 0.036(5) 0.057(5) 0.037(5) -0.005(4) 0.001(4) -0.003(4)
C(32) 0.028(5) 0.073(6) 0.020(4) 0.014(4) -0.004(4) -0.000(4)
C(33) 0.039(5) 0.064(5) 0.026(4) 0.024(4) 0.015(4) 0.006(4)
C(34) 0.033(4) 0.033(4) 0.026(4) 0.004(3) 0.010(3) 0.000(3)
C(35) 0.087(9) 0.157(11) 0.162(13) -0.031(8) 0.019(9) 0.101(10)

loop_
_atom_type_symbol
_atom_type_oxidation_number
_atom_type_number_in_cell
_atom_type_scat_dispersion_real
_atom_type_scat_dispersion_imag
_atom_type_scat_source
C 0 70 0.002 0.002
;International Tables for Crystallography
(1992, Vol. C, Table 6.1.1.2)
;
H 0 74 0.000 0.000
;International Tables for Crystallography
(1992, Vol. C, Table 6.1.1.2)
;
Cl 0 6 0.132 0.159
;International Tables for Crystallography
(1992, Vol. C, Tables 4.2.6.8 and 6.1.1.1)
;
Mo 0 2 -1.825 0.688
;International Tables for Crystallography
(1992, Vol. C, Tables 4.2.6.8 and 6.1.1.1)
;
O 0 4 0.008 0.006
;International Tables for Crystallography
(1992, Vol. C, Table 6.1.1.2)
;
P 0 4 0.090 0.095
;International Tables for Crystallography
(1992, Vol. C, Table 6.1.1.2)
;

loop_
_geom_angle_atom_site_label_1
_geom_angle_atom_site_label_2
_geom_angle_atom_site_label_3
_geom_angle
_geom_angle_publ_flag
Cl(1) Mo(1) P(1) 82.14(6) ?
Cl(1) Mo(1) P(2) 78.02(6) ?
Cl(1) Mo(1) C(1) 121.9(2) ?
Cl(1) Mo(1) C(2) 89.3(2) ?
Cl(1) Mo(1) C(3) 83.9(2) ?
Cl(1) Mo(1) C(5) 166.0(2) ?
Cl(1) Mo(1) C(6) 92.4(2) ?
P(1) Mo(1) P(2) 76.33(6) ?
P(1) Mo(1) C(1) 81.6(2) ?
P(1) Mo(1) C(2) 89.5(2) ?
P(1) Mo(1) C(3) 121.9(2) ?
P(1) Mo(1) C(5) 103.2(2) ?
P(1) Mo(1) C(6) 166.5(2) ?
P(2) Mo(1) C(1) 147.9(2) ?
P(2) Mo(1) C(2) 162.0(2) ?
P(2) Mo(1) C(3) 152.3(2) ?
P(2) Mo(1) C(5) 90.5(2) ?
P(2) Mo(1) C(6) 90.5(2) ?
C(1) Mo(1) C(2) 35.5(3) ?
C(1) Mo(1) C(3) 59.8(3) ?
C(1) Mo(1) C(5) 72.0(3) ?
C(1) Mo(1) C(6) 111.6(3) ?
C(2) Mo(1) C(3) 34.2(3) ?
C(2) Mo(1) C(5) 103.6(3) ?
C(2) Mo(1) C(6) 102.9(3) ?
C(3) Mo(1) C(5) 103.5(3) ?
C(3) Mo(1) C(6) 69.4(3) ?
C(5) Mo(1) C(6) 79.4(3) ?
Mo(1) P(1) C(7) 110.9(2) ?
Mo(1) P(1) C(11) 112.8(2) ?
Mo(1) P(1) C(17) 121.2(2) ?
C(7) P(1) C(11) 108.8(3) ?
C(7) P(1) C(17) 100.3(3) ?
C(11) P(1) C(17) 101.5(3) ?
Mo(1) P(2) C(8) 110.4(2) ?
Mo(1) P(2) C(23) 121.0(2) ?
Mo(1) P(2) C(29) 112.2(2) ?
C(8) P(2) C(23) 102.8(3) ?
C(8) P(2) C(29) 106.4(3) ?
C(23) P(2) C(29) 102.7(3) ?
Mo(1) C(1) C(2) 69.9(4) ?
Mo(1) C(1) H(1) 84.1 no
Mo(1) C(1) H(2) 116.5 no
C(2) C(1) H(1) 120.0 no
C(2) C(1) H(2) 120.0 no
H(1) C(1) H(2) 120.0 no
Mo(1) C(2) C(1) 74.6(4) ?
Mo(1) C(2) C(3) 80.1(4) ?
Mo(1) C(2) H(3) 114.6 no
C(1) C(2) C(3) 116.7(7) ?
C(1) C(2) H(3) 121.7 no
C(3) C(2) H(3) 121.7 no
Mo(1) C(3) C(2) 65.6(4) ?
Mo(1) C(3) C(4) 122.6(5) ?
Mo(1) C(3) H(4) 82.4 no
C(2) C(3) C(4) 123.3(7) ?
C(2) C(3) H(4) 118.3 no
C(4) C(3) H(4) 118.3 no
C(3) C(4) H(5) 109.5 no
C(3) C(4) H(6) 109.5 no
C(3) C(4) H(7) 109.5 no
H(5) C(4) H(6) 109.5 no
H(5) C(4) H(7) 109.5 no
H(6) C(4) H(7) 109.5 no
Mo(1) C(5) O(1) 176.5(7) ?
Mo(1) C(6) O(2) 177.0(6) ?
P(1) C(7) C(8) 111.6(4) ?
P(1) C(7) C(9) 115.9(4) ?
P(1) C(7) H(8) 105.2 no
C(8) C(7) C(9) 112.6(5) ?
C(8) C(7) H(8) 105.2 no
C(9) C(7) H(8) 105.2 no
P(2) C(8) C(7) 107.3(4) ?
P(2) C(8) C(10) 113.2(4) ?
P(2) C(8) H(9) 108.0 no
C(7) C(8) C(10) 112.1(5) ?
C(7) C(8) H(9) 108.0 no
C(10) C(8) H(9) 108.0 no
C(7) C(9) H(10) 109.5 no
C(7) C(9) H(11) 109.5 no
C(7) C(9) H(12) 109.5 no
H(10) C(9) H(11) 109.5 no
H(10) C(9) H(12) 109.5 no
H(11) C(9) H(12) 109.5 no
C(8) C(10) H(13) 109.5 no
C(8) C(10) H(14) 109.5 no
C(8) C(10) H(15) 109.5 no
H(13) C(10) H(14) 109.5 no
H(13) C(10) H(15) 109.5 no
H(14) C(10) H(15) 109.5 no
P(1) C(11) C(12) 122.5(5) ?
P(1) C(11) C(16) 119.0(5) ?
C(12) C(11) C(16) 118.1(6) ?
C(11) C(12) C(13) 120.1(6) ?
C(11) C(12) H(16) 120.0 no
C(13) C(12) H(16) 120.0 no
C(12) C(13) C(14) 121.2(6) ?
C(12) C(13) H(17) 119.4 no
C(14) C(13) H(17) 119.4 no
C(13) C(14) C(15) 119.4(6) ?
C(13) C(14) H(18) 120.3 no
C(15) C(14) H(18) 120.3 no
C(14) C(15) C(16) 119.4(7) ?
C(14) C(15) H(19) 120.3 no
C(16) C(15) H(19) 120.3 no
C(11) C(16) C(15) 121.8(7) ?
C(11) C(16) H(20) 119.1 no
C(15) C(16) H(20) 119.1 no
P(1) C(17) C(18) 122.3(5) ?
P(1) C(17) C(22) 119.6(5) ?
C(18) C(17) C(22) 118.0(6) ?
C(17) C(18) C(19) 120.5(6) ?
C(17) C(18) H(21) 119.7 no
C(19) C(18) H(21) 119.7 no
C(18) C(19) C(20) 121.7(6) ?
C(18) C(19) H(22) 119.2 no
C(20) C(19) H(22) 119.2 no
C(19) C(20) C(21) 119.4(6) ?
C(19) C(20) H(23) 120.3 no
C(21) C(20) H(23) 120.3 no
C(20) C(21) C(22) 119.8(6) ?
C(20) C(21) H(24) 120.1 no
C(22) C(21) H(24) 120.1 no
C(17) C(22) C(21) 120.6(6) ?
C(17) C(22) H(25) 119.7 no
C(21) C(22) H(25) 119.7 no
P(2) C(23) C(24) 119.0(5) ?
P(2) C(23) C(28) 123.7(5) ?
C(24) C(23) C(28) 117.2(6) ?
C(23) C(24) C(25) 121.1(6) ?
C(23) C(24) H(26) 119.4 no
C(25) C(24) H(26) 119.4 no
C(24) C(25) C(26) 120.0(7) ?
C(24) C(25) H(27) 120.0 no
C(26) C(25) H(27) 120.0 no
C(25) C(26) C(27) 119.5(7) ?
C(25) C(26) H(28) 120.3 no
C(27) C(26) H(28) 120.3 no
C(26) C(27) C(28) 120.9(7) ?
C(26) C(27) H(29) 119.5 no
C(28) C(27) H(29) 119.5 no
C(23) C(28) C(27) 121.2(7) ?
C(23) C(28) H(30) 119.4 no
C(27) C(28) H(30) 119.4 no
P(2) C(29) C(30) 117.9(5) ?
P(2) C(29) C(34) 123.5(5) ?
C(30) C(29) C(34) 118.4(6) ?
C(29) C(30) C(31) 120.9(7) ?
C(29) C(30) H(31) 119.6 no
C(31) C(30) H(31) 119.6 no
C(30) C(31) C(32) 120.5(8) ?
C(30) C(31) H(32) 119.7 no
C(32) C(31) H(32) 119.7 no
C(31) C(32) C(33) 118.4(8) ?
C(31) C(32) H(33) 120.8 no
C(33) C(32) H(33) 120.8 no
C(32) C(33) C(34) 121.8(7) ?
C(32) C(33) H(34) 119.1 no
C(34) C(33) H(34) 119.1 no
C(29) C(34) C(33) 119.9(7) ?
C(29) C(34) H(35) 120.1 no
C(33) C(34) H(35) 120.1 no
Cl(2) C(35) Cl(3) 115.8(7) ?
Cl(2) C(35) H(36) 107.9 no
Cl(2) C(35) H(37) 107.8 no
Cl(3) C(35) H(36) 107.9 no
Cl(3) C(35) H(37) 107.8 no
H(36) C(35) H(37) 109.5 no

loop_
_geom_bond_atom_site_label_1
_geom_bond_atom_site_label_2
_geom_bond_distance
_geom_bond_publ_flag
Mo(1) Cl(1) 2.542(2) ?
Mo(1) P(1) 2.596(2) ?
Mo(1) P(2) 2.529(2) ?
Mo(1) C(1) 2.324(7) ?
Mo(1) C(2) 2.264(7) ?
Mo(1) C(3) 2.449(7) ?
Mo(1) C(5) 1.923(9) ?
Mo(1) C(6) 1.991(8) ?
Cl(2) C(35) 1.727(12) ?
Cl(3) C(35) 1.687(13) ?
P(1) C(7) 1.880(7) ?
P(1) C(11) 1.809(6) ?
P(1) C(17) 1.839(6) ?
P(2) C(8) 1.872(6) ?
P(2) C(23) 1.829(6) ?
P(2) C(29) 1.819(7) ?
O(1) C(5) 1.183(8) ?
O(2) C(6) 1.153(8) ?
C(1) C(2) 1.399(10) ?
C(1) H(1) 0.95 no
C(1) H(2) 0.95 no
C(2) C(3) 1.398(10) ?
C(2) H(3) 0.95 no
C(3) C(4) 1.493(10) ?
C(3) H(4) 0.95 no
C(4) H(5) 0.95 no
C(4) H(6) 0.95 no
C(4) H(7) 0.95 no
C(7) C(8) 1.549(8) ?
C(7) C(9) 1.525(9) ?
C(7) H(8) 0.95 no
C(8) C(10) 1.548(9) ?
C(8) H(9) 0.95 no
C(9) H(10) 0.95 no
C(9) H(11) 0.95 no
C(9) H(12) 0.95 no
C(10) H(13) 0.95 no
C(10) H(14) 0.95 no
C(10) H(15) 0.95 no
C(11) C(12) 1.403(9) ?
C(11) C(16) 1.388(9) ?
C(12) C(13) 1.392(9) ?
C(12) H(16) 0.95 no
C(13) C(14) 1.365(10) ?
C(13) H(17) 0.95 no
C(14) C(15) 1.409(10) ?
C(14) H(18) 0.95 no
C(15) C(16) 1.377(9) ?
C(15) H(19) 0.95 no
C(16) H(20) 0.95 no
C(17) C(18) 1.393(8) ?
C(17) C(22) 1.395(9) ?
C(18) C(19) 1.385(8) ?
C(18) H(21) 0.95 no
C(19) C(20) 1.355(9) ?
C(19) H(22) 0.95 no
C(20) C(21) 1.389(9) ?
C(20) H(23) 0.95 no
C(21) C(22) 1.403(9) ?
C(21) H(24) 0.95 no
C(22) H(25) 0.95 no
C(23) C(24) 1.399(9) ?
C(23) C(28) 1.388(9) ?
C(24) C(25) 1.383(9) ?
C(24) H(26) 0.95 no
C(25) C(26) 1.379(10) ?
C(25) H(27) 0.95 no
C(26) C(27) 1.362(11) ?
C(26) H(28) 0.95 no
C(27) C(28) 1.376(10) ?
C(27) H(29) 0.95 no
C(28) H(30) 0.95 no
C(29) C(30) 1.378(9) ?
C(29) C(34) 1.382(9) ?
C(30) C(31) 1.400(10) ?
C(30) H(31) 0.95 no
C(31) C(32) 1.374(12) ?
C(31) H(32) 0.95 no
C(32) C(33) 1.365(11) ?
C(32) H(33) 0.95 no
C(33) C(34) 1.396(9) ?
C(33) H(34) 0.95 no
C(34) H(35) 0.95 no
C(35) H(36) 0.95 no
C(35) H(37) 0.95 no

loop_
_geom_contact_atom_site_label_1
_geom_contact_atom_site_label_2
_geom_contact_distance
_geom_contact_site_symmetry_2
_geom_contact_publ_flag
Cl(2) O(1) 3.303(6) 2_746 no
O(2) C(20) 3.360(8) 1_656 no
O(2) C(19) 3.517(9) 1_656 no
C(1) C(25) 3.583(10) 2_746 no
C(14) C(31) 3.553(11) 2_747 no
C(19) C(31) 3.554(11) 1_454 no
C(21) C(33) 3.471(10) 1_554 no
C(21) C(34) 3.589(10) 1_554 no

loop_
_geom_torsion_atom_site_label_1
_geom_torsion_atom_site_label_2
_geom_torsion_atom_site_label_3
_geom_torsion_atom_site_label_4
_geom_torsion
_geom_torsion_publ_flag
Mo(1) P(1) C(7) C(8) -28.0(5) no
Mo(1) P(1) C(7) C(9) -158.7(4) no
Mo(1) P(1) C(11) C(12) 88.5(6) no
Mo(1) P(1) C(11) C(16) -84.5(5) no
Mo(1) P(1) C(17) C(18) 158.5(5) no
Mo(1) P(1) C(17) C(22) -26.0(6) no
Mo(1) P(2) C(8) C(7) -51.5(4) no
Mo(1) P(2) C(8) C(10) -175.7(4) no
Mo(1) P(2) C(23) C(24) 38.0(6) no
Mo(1) P(2) C(23) C(28) -145.6(5) no
Mo(1) P(2) C(29) C(30) 80.0(6) no
Mo(1) P(2) C(29) C(34) -96.5(6) no
Mo(1) C(1) C(2) C(3) -70.3(6) no
Mo(1) C(2) C(3) C(4) 114.2(7) no
Mo(1) C(3) C(2) C(1) 67.1(6) no
Cl(1) Mo(1) P(1) C(7) 77.5(2) no
Cl(1) Mo(1) P(1) C(11) -44.9(3) no
Cl(1) Mo(1) P(1) C(17) -165.4(2) no
Cl(1) Mo(1) P(2) C(8) -58.7(2) no
Cl(1) Mo(1) P(2) C(23) -178.6(3) no
Cl(1) Mo(1) P(2) C(29) 59.8(2) no
Cl(1) Mo(1) C(1) C(2) -25.7(5) no
Cl(1) Mo(1) C(2) C(1) 158.4(4) no
Cl(1) Mo(1) C(2) C(3) -80.2(5) no
Cl(1) Mo(1) C(3) C(2) 97.7(5) no
Cl(1) Mo(1) C(3) C(4) -17.6(6) no
Cl(1) Mo(1) C(5) O(1) 87(10) no
Cl(1) Mo(1) C(6) O(2) 161(11) no
P(1) Mo(1) P(2) C(8) 26.0(2) no
P(1) Mo(1) P(2) C(23) -93.9(3) no
P(1) Mo(1) P(2) C(29) 144.5(3) no
P(1) Mo(1) C(1) C(2) -100.9(4) no
P(1) Mo(1) C(2) C(1) 76.3(4) no
P(1) Mo(1) C(2) C(3) -162.4(5) no
P(1) Mo(1) C(3) C(2) 20.9(6) no
P(1) Mo(1) C(3) C(4) -94.4(6) no
P(1) Mo(1) C(5) O(1) -162(10) no
P(1) Mo(1) C(6) O(2) -133(11) no
P(1) C(7) C(8) P(2) 49.7(5) no
P(1) C(7) C(8) C(10) 174.5(4) no
P(1) C(11) C(12) C(13) -175.1(5) no
P(1) C(11) C(16) C(15) 175.4(6) no
P(1) C(17) C(18) C(19) 175.4(5) no
P(1) C(17) C(22) C(21) -175.2(5) no
P(2) Mo(1) P(1) C(7) -2.0(2) no
P(2) Mo(1) P(1) C(11) -124.4(3) no
P(2) Mo(1) P(1) C(17) 115.1(2) no
P(2) Mo(1) C(1) C(2) -147.8(4) no
P(2) Mo(1) C(2) C(1) 113.8(7) no
P(2) Mo(1) C(2) C(3) -124.9(6) no
P(2) Mo(1) C(3) C(2) 146.9(4) no
P(2) Mo(1) C(3) C(4) 31.6(8) no
P(2) Mo(1) C(5) O(1) 122(10) no
P(2) Mo(1) C(6) O(2) -121(11) no
P(2) C(8) C(7) C(9) -177.9(4) no
P(2) C(23) C(24) C(25) 176.9(5) no
P(2) C(23) C(28) C(27) -177.6(6) no
P(2) C(29) C(30) C(31) -179.2(7) no
P(2) C(29) C(34) C(33) 178.4(5) no
O(1) C(5) Mo(1) C(1) -85(10) no
O(1) C(5) Mo(1) C(2) -69(10) no
O(1) C(5) Mo(1) C(3) -34(10) no
O(1) C(5) Mo(1) C(6) 32(10) no
O(2) C(6) Mo(1) C(1) 35(11) no
O(2) C(6) Mo(1) C(2) 71(11) no
O(2) C(6) Mo(1) C(3) 79(11) no
O(2) C(6) Mo(1) C(5) -30(11) no
C(1) Mo(1) P(1) C(7) -158.4(3) no
C(1) Mo(1) P(1) C(11) 79.2(3) no
C(1) Mo(1) P(1) C(17) -41.3(3) no
C(1) Mo(1) P(2) C(8) 74.1(4) no
C(1) Mo(1) P(2) C(23) -45.9(5) no
C(1) Mo(1) P(2) C(29) -167.4(4) no
C(1) Mo(1) C(2) C(3) 121.3(7) no
C(1) Mo(1) C(3) C(2) -35.0(5) no
C(1) Mo(1) C(3) C(4) -150.2(7) no
C(1) C(2) Mo(1) C(3) -121.3(7) no
C(1) C(2) Mo(1) C(5) -27.2(5) no
C(1) C(2) Mo(1) C(6) -109.2(5) no
C(1) C(2) C(3) C(4) -178.7(7) no
C(2) Mo(1) P(1) C(7) 166.9(3) no
C(2) Mo(1) P(1) C(11) 44.4(3) no
C(2) Mo(1) P(1) C(17) -76.1(3) no
C(2) Mo(1) P(2) C(8) -12.8(8) no
C(2) Mo(1) P(2) C(23) -132.7(7) no
C(2) Mo(1) P(2) C(29) 105.8(8) no
C(2) Mo(1) C(3) C(4) -115.2(8) no
C(2) C(1) Mo(1) C(3) 33.8(4) no
C(2) C(1) Mo(1) C(5) 152.1(5) no
C(2) C(1) Mo(1) C(6) 81.8(5) no
C(2) C(3) Mo(1) C(5) -94.4(5) no
C(2) C(3) Mo(1) C(6) -167.4(6) no
C(3) Mo(1) P(1) C(7) 155.3(3) no
C(3) Mo(1) P(1) C(11) 32.9(3) no
C(3) Mo(1) P(1) C(17) -87.7(3) no
C(3) Mo(1) P(2) C(8) -109.0(4) no
C(3) Mo(1) P(2) C(23) 131.1(4) no
C(3) Mo(1) P(2) C(29) 9.6(5) no
C(3) C(2) Mo(1) C(5) 94.1(5) no
C(3) C(2) Mo(1) C(6) 12.1(5) no
C(4) C(3) Mo(1) C(5) 150.4(6) no
C(4) C(3) Mo(1) C(6) 77.4(6) no
C(5) Mo(1) P(1) C(7) -89.3(3) no
C(5) Mo(1) P(1) C(11) 148.3(3) no
C(5) Mo(1) P(1) C(17) 27.8(3) no
C(5) Mo(1) P(2) C(8) 129.5(3) no
C(5) Mo(1) P(2) C(23) 9.6(3) no
C(5) Mo(1) P(2) C(29) -112.0(3) no
C(6) Mo(1) P(1) C(7) 10.6(9) no
C(6) Mo(1) P(1) C(11) -111.8(9) no
C(6) Mo(1) P(1) C(17) 127.6(9) no
C(6) Mo(1) P(2) C(8) -151.1(3) no
C(6) Mo(1) P(2) C(23) 89.0(3) no
C(6) Mo(1) P(2) C(29) -32.6(3) no
C(7) P(1) C(11) C(12) -35.1(6) no
C(7) P(1) C(11) C(16) 151.9(5) no
C(7) P(1) C(17) C(18) -79.2(6) no
C(7) P(1) C(17) C(22) 96.3(5) no
C(7) C(8) P(2) C(23) 78.9(4) no
C(7) C(8) P(2) C(29) -173.5(4) no
C(8) P(2) C(23) C(24) -85.6(6) no
C(8) P(2) C(23) C(28) 90.8(6) no
C(8) P(2) C(29) C(30) -159.2(6) no
C(8) P(2) C(29) C(34) 24.4(7) no
C(8) C(7) P(1) C(11) 96.7(4) no
C(8) C(7) P(1) C(17) -157.2(4) no
C(9) C(7) P(1) C(11) -34.0(5) no
C(9) C(7) P(1) C(17) 72.0(5) no
C(9) C(7) C(8) C(10) -53.1(7) no
C(10) C(8) P(2) C(23) -45.3(5) no
C(10) C(8) P(2) C(29) 62.3(5) no
C(11) P(1) C(17) C(18) 32.6(6) no
C(11) P(1) C(17) C(22) -151.8(5) no
C(11) C(12) C(13) C(14) 2.1(10) no
C(11) C(16) C(15) C(14) -2.1(12) no
C(12) C(11) P(1) C(17) -140.3(5) no
C(12) C(11) C(16) C(15) 2.1(11) no
C(12) C(13) C(14) C(15) -2.1(11) no
C(13) C(12) C(11) C(16) -2.0(10) no
C(13) C(14) C(15) C(16) 2.1(11) no
C(16) C(11) P(1) C(17) 46.7(6) no
C(17) C(18) C(19) C(20) -1.5(11) no
C(17) C(22) C(21) C(20) 0.8(10) no
C(18) C(17) C(22) C(21) 0.5(9) no
C(18) C(19) C(20) C(21) 2.8(11) no
C(19) C(18) C(17) C(22) -0.2(10) no
C(19) C(20) C(21) C(22) -2.4(10) no
C(23) P(2) C(29) C(30) -51.5(6) no
C(23) P(2) C(29) C(34) 132.0(6) no
C(23) C(24) C(25) C(26) -0.3(11) no
C(23) C(28) C(27) C(26) 2.2(12) no
C(24) C(23) P(2) C(29) 164.0(5) no
C(24) C(23) C(28) C(27) -1.2(10) no
C(24) C(25) C(26) C(27) 1.3(11) no
C(25) C(24) C(23) C(28) 0.3(10) no
C(25) C(26) C(27) C(28) -2.2(12) no
C(28) C(23) P(2) C(29) -19.6(7) no
C(29) C(30) C(31) C(32) 2.2(14) no
C(29) C(34) C(33) C(32) -0.9(11) no
C(30) C(29) C(34) C(33) 2.0(10) no
C(30) C(31) C(32) C(33) -1.0(14) no
C(31) C(30) C(29) C(34) -2.6(11) no
C(31) C(32) C(33) C(34) 0.4(12) no
